data_7016864
loop_
_publ_author_name
'Balamurugan, Mani'
'Mayilmurugan, Ramasamy'
'Suresh, Eringathodi'
'Palaniandavar, Mallayan'

_publ_section_title
;
 Nickel(ii) complexes of tripodal 4N ligands as catalysts for alkane
 oxidation using m-CPBA as oxidant: ligand stereoelectronic effects on
 catalysis.
;
_journal_issue 37
_journal_name_full 'Dalton transactions (Cambridge, England : 2003)'
_journal_page_first 9413
_journal_page_last 9424
_journal_paper_doi 10.1039/c1dt10902b
_journal_volume 40
_journal_year 2011
_chemical_formula_sum 'C68 H73 B2 N9 Ni'
_chemical_formula_weight 1096.68
_chemical_name_systematic
;
?
;
_space_group_IT_number 14
_symmetry_cell_setting monoclinic
_symmetry_space_group_name_Hall '-P 2ybc'
_symmetry_space_group_name_H-M 'P 1 21/c 1'
_atom_sites_solution_hydrogens geom
_atom_sites_solution_primary direct
_atom_sites_solution_secondary difmap
_audit_creation_method SHELXL-97
_cell_angle_alpha 90.00
_cell_angle_beta 90.7660(10)
_cell_angle_gamma 90.00
_cell_formula_units_Z 4
_cell_length_a 10.9038(2)
_cell_length_b 14.9757(2)
_cell_length_c 37.0413(6)
_cell_measurement_reflns_used 6908
_cell_measurement_temperature 293(2)
_cell_measurement_theta_max 23.32
_cell_measurement_theta_min 2.15
_cell_volume 6048.01(17)
_computing_cell_refinement 'BRUKER SMART'
_computing_data_collection 'BRUKER SMART'
_computing_data_reduction 'BRUKER SAINT'
_computing_molecular_graphics ORTEP
_computing_structure_refinement 'SHELXL-97 (Sheldrick, 1997)'
_computing_structure_solution 'SHELXS-97 (Sheldrick, 1990)'
_diffrn_ambient_temperature 293(2)
_diffrn_measured_fraction_theta_full 0.963
_diffrn_measured_fraction_theta_max 0.963
_diffrn_measurement_device_type 'BRUKER SMART APEX CCD'
_diffrn_measurement_method 'OMEGA-PHI SCAN'
_diffrn_radiation_monochromator graphite
_diffrn_radiation_source 'fine-focus sealed tube'
_diffrn_radiation_type MoK\a
_diffrn_radiation_wavelength 0.71073
_diffrn_reflns_av_R_equivalents 0.0465
_diffrn_reflns_av_sigmaI/netI 0.0580
_diffrn_reflns_limit_h_max 14
_diffrn_reflns_limit_h_min -14
_diffrn_reflns_limit_k_max 19
_diffrn_reflns_limit_k_min -12
_diffrn_reflns_limit_l_max 46
_diffrn_reflns_limit_l_min -48
_diffrn_reflns_number 64793
_diffrn_reflns_theta_full 28.00
_diffrn_reflns_theta_max 28.00
_diffrn_reflns_theta_min 1.10
_exptl_absorpt_coefficient_mu 0.370
_exptl_absorpt_correction_T_max 0.9535
_exptl_absorpt_correction_T_min 0.9298
_exptl_absorpt_correction_type multi-scan
_exptl_absorpt_process_details 'BRUKER SADABS'
_exptl_crystal_colour Violet
_exptl_crystal_density_diffrn 1.204
_exptl_crystal_density_method 'not measured'
_exptl_crystal_description Prism
_exptl_crystal_F_000 2328
_exptl_crystal_size_max 0.20
_exptl_crystal_size_mid 0.15
_exptl_crystal_size_min 0.13
_refine_diff_density_max 0.289
_refine_diff_density_min -0.279
_refine_diff_density_rms 0.043
_refine_ls_extinction_method none
_refine_ls_goodness_of_fit_ref 1.014
_refine_ls_hydrogen_treatment constr
_refine_ls_matrix_type full
_refine_ls_number_parameters 728
_refine_ls_number_reflns 14607
_refine_ls_number_restraints 0
_refine_ls_restrained_S_all 1.014
_refine_ls_R_factor_all 0.1043
_refine_ls_R_factor_gt 0.0489
_refine_ls_shift/su_max 0.001
_refine_ls_shift/su_mean 0.000
_refine_ls_structure_factor_coef Fsqd
_refine_ls_weighting_details 'calc w=1/[\s^2^(Fo^2^)+(0.0437P)^2^+2.2094P] where P=(Fo^2^+2Fc^2^)/3'
_refine_ls_weighting_scheme calc
_refine_ls_wR_factor_gt 0.1022
_refine_ls_wR_factor_ref 0.1227
_reflns_number_gt 8622
_reflns_number_total 14607
_reflns_threshold_expression >2sigma(I)
_cod_data_source_file c1dt10902b.txt
_cod_data_source_block mpmb9
_cod_depositor_comments
;
The following automatic conversions were performed:

'_symmetry_cell_setting' value 'Monoclinic' changed to 'monoclinic'
according to /home/saulius/struct/CIF-dictionaries/cif_core.dic
dictionary named 'cif_core.dic' version 2.4.1 from
2010-06-29.

'_exptl_absorpt_correction_type' value 'MULTI-SCAN'
changed to 'multi-scan' according to
/home/saulius/struct/CIF-dictionaries/cif_core.dic dictionary named
'cif_core.dic' version 2.4.1 from 2010-06-29.

Automatic conversion script
Id: cif_fix_values 1715 2011-07-08 13:25:40Z adriana 
;
_cod_original_sg_symbol_H-M P21/c
_cod_database_code 7016864

loop_
_symmetry_equiv_pos_as_xyz
'x, y, z'
'-x, y+1/2, -z+1/2'
'-x, -y, -z'
'x, -y-1/2, z-1/2'

loop_
_atom_site_label
_atom_site_type_symbol
_atom_site_fract_x
_atom_site_fract_y
_atom_site_fract_z
_atom_site_U_iso_or_equiv
_atom_site_adp_type
_atom_site_occupancy
_atom_site_calc_flag
_atom_site_refinement_flags
Ni1 Ni 0.25150(3) 0.296536(19) 0.598121(7) 0.03777(9) Uani 1 d .
N1 N 0.28485(17) 0.16673(13) 0.61558(5) 0.0447(5) Uani 1 d .
N2 N 0.2416(2) 0.06649(14) 0.65681(6) 0.0563(5) Uani 1 d .
N3 N 0.24282(15) 0.31205(11) 0.65527(4) 0.0352(4) Uani 1 d .
N4 N 0.18194(16) 0.42277(12) 0.59936(5) 0.0406(4) Uani 1 d .
N5 N 0.11411(17) 0.53378(12) 0.63252(5) 0.0437(5) Uani 1 d .
N6 N 0.43591(17) 0.34523(14) 0.60426(5) 0.0483(5) Uani 1 d .
N7 N 0.06656(19) 0.24728(14) 0.59066(6) 0.0532(5) Uani 1 d .
N8 N 0.27257(19) 0.28319(14) 0.54283(5) 0.0534(5) Uani 1 d .
N9 N 0.6315(4) 0.0493(2) 0.80172(11) 0.1283(14) Uani 1 d .
B1 B 0.2531(2) 0.78486(18) 0.54900(7) 0.0434(6) Uani 1 d .
B2 B 0.7992(2) 0.30428(17) 0.71809(6) 0.0366(6) Uani 1 d .
C1 C 0.3127(2) 0.08330(18) 0.60277(7) 0.0593(7) Uani 1 d .
H1 H 0.3450 0.0715 0.5802 0.071 Uiso 1 calc R
C2 C 0.2867(3) 0.02158(19) 0.62753(8) 0.0693(8) Uani 1 d .
H2 H 0.2970 -0.0398 0.6254 0.083 Uiso 1 calc R
C3 C 0.1989(3) 0.02636(19) 0.69043(8) 0.0784(9) Uani 1 d .
H3A H 0.1728 0.0726 0.7066 0.118 Uiso 1 calc R
H3B H 0.2645 -0.0069 0.7015 0.118 Uiso 1 calc R
H3C H 0.1313 -0.0129 0.6852 0.118 Uiso 1 calc R
C4 C 0.2420(2) 0.15330(15) 0.64831(6) 0.0428(5) Uani 1 d .
C5 C 0.1944(2) 0.22836(15) 0.67063(6) 0.0470(6) Uani 1 d .
H5A H 0.1054 0.2289 0.6700 0.056 Uiso 1 calc R
H5B H 0.2216 0.2218 0.6955 0.056 Uiso 1 calc R
C6 C 0.1659(2) 0.38999(15) 0.66440(6) 0.0430(5) Uani 1 d .
H6A H 0.2025 0.4222 0.6845 0.052 Uiso 1 calc R
H6B H 0.0849 0.3701 0.6714 0.052 Uiso 1 calc R
C7 C 0.15595(19) 0.44936(15) 0.63253(6) 0.0386(5) Uani 1 d .
C8 C 0.0811(3) 0.58588(18) 0.66410(7) 0.0632(7) Uani 1 d .
H8A H 0.0334 0.5497 0.6800 0.095 Uiso 1 calc R
H8B H 0.0338 0.6369 0.6567 0.095 Uiso 1 calc R
H8C H 0.1543 0.6055 0.6764 0.095 Uiso 1 calc R
C9 C 0.1127(2) 0.56220(17) 0.59722(7) 0.0504(6) Uani 1 d .
H9 H 0.0876 0.6179 0.5888 0.061 Uiso 1 calc R
C10 C 0.1540(2) 0.49461(16) 0.57739(6) 0.0487(6) Uani 1 d .
H10 H 0.1627 0.4957 0.5525 0.058 Uiso 1 calc R
C11 C 0.3722(2) 0.32477(18) 0.66694(6) 0.0505(6) Uani 1 d .
H11A H 0.4122 0.2671 0.6686 0.061 Uiso 1 calc R
H11B H 0.3743 0.3516 0.6908 0.061 Uiso 1 calc R
C12 C 0.4408(2) 0.38295(19) 0.64135(6) 0.0579(7) Uani 1 d .
H12A H 0.4052 0.4423 0.6412 0.069 Uiso 1 calc R
H12B H 0.5255 0.3880 0.6494 0.069 Uiso 1 calc R
C13 C 0.5277(2) 0.2733(2) 0.60017(8) 0.0730(9) Uani 1 d .
H13A H 0.5213 0.2487 0.5763 0.110 Uiso 1 calc R
H13B H 0.5128 0.2273 0.6176 0.110 Uiso 1 calc R
H13C H 0.6085 0.2973 0.6040 0.110 Uiso 1 calc R
C14 C 0.4670(3) 0.4180(2) 0.57889(7) 0.0708(8) Uani 1 d .
H14A H 0.4076 0.4650 0.5807 0.106 Uiso 1 calc R
H14B H 0.4666 0.3951 0.5547 0.106 Uiso 1 calc R
H14C H 0.5470 0.4409 0.5848 0.106 Uiso 1 calc R
C15 C -0.0194(3) 0.2137(2) 0.58137(7) 0.0654(8) Uani 1 d .
C16 C -0.1333(4) 0.1717(3) 0.56930(11) 0.145(2) Uani 1 d .
H16A H -0.1826 0.1579 0.5898 0.217 Uiso 1 calc R
H16B H -0.1150 0.1177 0.5565 0.217 Uiso 1 calc R
H16C H -0.1774 0.2118 0.5536 0.217 Uiso 1 calc R
C17 C 0.2838(3) 0.28186(17) 0.51292(7) 0.0577(7) Uani 1 d .
C18 C 0.2979(4) 0.2818(2) 0.47397(7) 0.0953(12) Uani 1 d .
H18A H 0.2220 0.2644 0.4626 0.143 Uiso 1 calc R
H18B H 0.3611 0.2403 0.4675 0.143 Uiso 1 calc R
H18C H 0.3201 0.3405 0.4660 0.143 Uiso 1 calc R
C19 C 0.1370(2) 0.80884(15) 0.57543(6) 0.0431(5) Uani 1 d .
C20 C 0.1409(2) 0.79763(16) 0.61276(6) 0.0469(6) Uani 1 d .
H20 H 0.2124 0.7749 0.6232 0.056 Uiso 1 calc R
C21 C 0.0442(2) 0.81846(17) 0.63516(7) 0.0565(7) Uani 1 d .
H21 H 0.0523 0.8096 0.6599 0.068 Uiso 1 calc R
C22 C -0.0627(3) 0.85178(19) 0.62121(8) 0.0680(8) Uani 1 d .
H22 H -0.1279 0.8653 0.6362 0.082 Uiso 1 calc R
C23 C -0.0721(3) 0.8650(2) 0.58451(9) 0.0737(8) Uani 1 d .
H23 H -0.1440 0.8881 0.5745 0.088 Uiso 1 calc R
C24 C 0.0254(2) 0.84395(19) 0.56253(7) 0.0616(7) Uani 1 d .
H24 H 0.0165 0.8536 0.5378 0.074 Uiso 1 calc R
C25 C 0.2797(2) 0.86791(16) 0.52099(6) 0.0463(6) Uani 1 d .
C26 C 0.2301(3) 0.95293(19) 0.52433(7) 0.0658(8) Uani 1 d .
H26 H 0.1762 0.9640 0.5431 0.079 Uiso 1 calc R
C27 C 0.2578(3) 1.0220(2) 0.50084(9) 0.0829(10) Uani 1 d .
H27 H 0.2221 1.0778 0.5040 0.099 Uiso 1 calc R
C28 C 0.3367(3) 1.0089(2) 0.47317(9) 0.0779(9) Uani 1 d .
H28 H 0.3544 1.0551 0.4573 0.094 Uiso 1 calc R
C29 C 0.3897(3) 0.9269(2) 0.46903(8) 0.0729(9) Uani 1 d .
H29 H 0.4447 0.9171 0.4505 0.087 Uiso 1 calc R
C30 C 0.3609(2) 0.85869(19) 0.49260(7) 0.0590(7) Uani 1 d .
H30 H 0.3980 0.8034 0.4893 0.071 Uiso 1 calc R
C31 C 0.2234(2) 0.69534(16) 0.52394(6) 0.0482(6) Uani 1 d .
C32 C 0.1056(3) 0.67501(18) 0.51130(7) 0.0627(7) Uani 1 d .
H32 H 0.0409 0.7109 0.5186 0.075 Uiso 1 calc R
C33 C 0.0805(4) 0.6043(2) 0.48858(8) 0.0847(11) Uani 1 d .
H33 H 0.0003 0.5939 0.4808 0.102 Uiso 1 calc R
C34 C 0.1727(4) 0.5495(2) 0.47739(7) 0.0861(12) Uani 1 d .
H34 H 0.1559 0.5015 0.4621 0.103 Uiso 1 calc R
C35 C 0.2907(3) 0.5664(2) 0.48909(8) 0.0788(9) Uani 1 d .
H35 H 0.3545 0.5295 0.4819 0.095 Uiso 1 calc R
C36 C 0.3145(3) 0.63790(18) 0.51145(7) 0.0624(7) Uani 1 d .
H36 H 0.3953 0.6485 0.5186 0.075 Uiso 1 calc R
C37 C 0.3773(2) 0.76913(15) 0.57377(6) 0.0393(5) Uani 1 d .
C38 C 0.4616(2) 0.83717(16) 0.58095(6) 0.0426(5) Uani 1 d .
H38 H 0.4469 0.8935 0.5712 0.051 Uiso 1 calc R
C39 C 0.5662(2) 0.82449(17) 0.60199(6) 0.0476(6) Uani 1 d .
H39 H 0.6194 0.8721 0.6061 0.057 Uiso 1 calc R
C40 C 0.5923(2) 0.74310(19) 0.61684(6) 0.0522(6) Uani 1 d .
H40 H 0.6636 0.7344 0.6305 0.063 Uiso 1 calc R
C41 C 0.5106(2) 0.67409(18) 0.61116(7) 0.0572(7) Uani 1 d .
H41 H 0.5257 0.6184 0.6214 0.069 Uiso 1 calc R
C42 C 0.4066(2) 0.68753(17) 0.59036(7) 0.0521(6) Uani 1 d .
H42 H 0.3528 0.6399 0.5871 0.063 Uiso 1 calc R
C43 C 0.79943(18) 0.37969(15) 0.68547(5) 0.0362(5) Uani 1 d .
C44 C 0.7726(2) 0.46978(16) 0.69080(6) 0.0481(6) Uani 1 d .
H44 H 0.7560 0.4892 0.7141 0.058 Uiso 1 calc R
C45 C 0.7695(2) 0.53165(18) 0.66307(7) 0.0595(7) Uani 1 d .
H45 H 0.7485 0.5906 0.6679 0.071 Uiso 1 calc R
C46 C 0.7972(2) 0.5064(2) 0.62845(7) 0.0615(7) Uani 1 d .
H46 H 0.7951 0.5477 0.6097 0.074 Uiso 1 calc R
C47 C 0.8279(2) 0.4196(2) 0.62219(6) 0.0590(7) Uani 1 d .
H47 H 0.8492 0.4017 0.5991 0.071 Uiso 1 calc R
C48 C 0.8275(2) 0.35806(17) 0.65004(6) 0.0469(6) Uani 1 d .
H48 H 0.8471 0.2991 0.6448 0.056 Uiso 1 calc R
C49 C 0.69560(19) 0.32803(14) 0.74881(5) 0.0344(5) Uani 1 d .
C50 C 0.7073(2) 0.29770(15) 0.78444(6) 0.0424(5) Uani 1 d .
H50 H 0.7765 0.2648 0.7909 0.051 Uiso 1 calc R
C51 C 0.6202(2) 0.31460(17) 0.81037(6) 0.0512(6) Uani 1 d .
H51 H 0.6314 0.2925 0.8336 0.061 Uiso 1 calc R
C52 C 0.5176(2) 0.36362(18) 0.80212(6) 0.0533(6) Uani 1 d .
H52 H 0.4601 0.3763 0.8197 0.064 Uiso 1 calc R
C53 C 0.5009(2) 0.39371(16) 0.76744(6) 0.0496(6) Uani 1 d .
H53 H 0.4310 0.4261 0.7612 0.060 Uiso 1 calc R
C54 C 0.5886(2) 0.37577(15) 0.74167(6) 0.0422(5) Uani 1 d .
H54 H 0.5751 0.3968 0.7183 0.051 Uiso 1 calc R
C55 C 0.7642(2) 0.20782(15) 0.69919(6) 0.0423(5) Uani 1 d .
C56 C 0.8500(3) 0.15138(18) 0.68362(8) 0.0650(8) Uani 1 d .
H56 H 0.9327 0.1658 0.6861 0.078 Uiso 1 calc R
C57 C 0.8188(3) 0.0748(2) 0.66464(9) 0.0851(10) Uani 1 d .
H57 H 0.8798 0.0397 0.6546 0.102 Uiso 1 calc R
C58 C 0.6995(4) 0.0510(2) 0.66072(9) 0.0852(10) Uani 1 d .
H58 H 0.6780 -0.0002 0.6479 0.102 Uiso 1 calc R
C59 C 0.6113(3) 0.1034(2) 0.67586(9) 0.0802(9) Uani 1 d .
H59 H 0.5291 0.0876 0.6736 0.096 Uiso 1 calc R
C60 C 0.6442(2) 0.18012(17) 0.69454(7) 0.0559(7) Uani 1 d .
H60 H 0.5824 0.2147 0.7045 0.067 Uiso 1 calc R
C61 C 0.93412(19) 0.30222(17) 0.73861(6) 0.0429(5) Uani 1 d .
C62 C 1.0020(2) 0.37966(19) 0.74451(6) 0.0548(7) Uani 1 d .
H62 H 0.9714 0.4334 0.7356 0.066 Uiso 1 calc R
C63 C 1.1140(3) 0.3805(3) 0.76325(7) 0.0765(9) Uani 1 d .
H63 H 1.1560 0.4339 0.7667 0.092 Uiso 1 calc R
C64 C 1.1617(3) 0.3025(3) 0.77655(8) 0.0895(12) Uani 1 d .
H64 H 1.2369 0.3023 0.7887 0.107 Uiso 1 calc R
C65 C 1.0977(3) 0.2252(3) 0.77182(8) 0.0822(10) Uani 1 d .
H65 H 1.1291 0.1719 0.7810 0.099 Uiso 1 calc R
C66 C 0.9861(2) 0.2252(2) 0.75348(7) 0.0616(7) Uani 1 d .
H66 H 0.9441 0.1714 0.7510 0.074 Uiso 1 calc R
C67 C 0.4587(3) 0.1360(2) 0.77165(11) 0.0951(11) Uani 1 d .
H67A H 0.3924 0.1427 0.7882 0.143 Uiso 1 calc R
H67B H 0.4305 0.1036 0.7508 0.143 Uiso 1 calc R
H67C H 0.4874 0.1938 0.7644 0.143 Uiso 1 calc R
C68 C 0.5563(4) 0.0880(2) 0.78874(9) 0.0779(9) Uani 1 d .

loop_
_atom_site_aniso_label
_atom_site_aniso_U_11
_atom_site_aniso_U_22
_atom_site_aniso_U_33
_atom_site_aniso_U_23
_atom_site_aniso_U_13
_atom_site_aniso_U_12
Ni1 0.04366(16) 0.03921(18) 0.03053(14) -0.00524(12) 0.00395(11) -0.00895(13)
N1 0.0518(11) 0.0391(12) 0.0434(11) -0.0075(9) 0.0045(9) -0.0030(9)
N2 0.0694(14) 0.0378(13) 0.0617(13) 0.0056(10) 0.0056(11) -0.0014(11)
N3 0.0379(9) 0.0359(11) 0.0319(9) -0.0011(8) 0.0011(7) -0.0051(8)
N4 0.0481(11) 0.0405(11) 0.0332(9) -0.0003(8) 0.0000(8) -0.0099(9)
N5 0.0497(11) 0.0350(11) 0.0465(11) -0.0024(9) 0.0021(9) -0.0048(9)
N6 0.0427(11) 0.0586(13) 0.0440(11) -0.0080(10) 0.0092(9) -0.0136(10)
N7 0.0506(13) 0.0531(14) 0.0559(13) -0.0047(10) -0.0039(10) -0.0078(11)
N8 0.0648(14) 0.0572(14) 0.0384(11) -0.0109(10) 0.0065(10) -0.0094(11)
N9 0.142(3) 0.067(2) 0.174(4) 0.018(2) -0.058(3) 0.002(2)
B1 0.0461(15) 0.0445(17) 0.0393(14) 0.0028(12) -0.0042(11) -0.0121(12)
B2 0.0336(12) 0.0403(15) 0.0358(12) 0.0003(11) 0.0001(10) -0.0017(11)
C1 0.0674(17) 0.0482(17) 0.0625(17) -0.0162(14) 0.0099(13) -0.0023(14)
C2 0.087(2) 0.0391(16) 0.082(2) -0.0100(15) 0.0139(17) -0.0020(15)
C3 0.108(2) 0.0504(18) 0.078(2) 0.0203(15) 0.0179(18) -0.0036(17)
C4 0.0486(14) 0.0343(14) 0.0455(13) 0.0004(10) 0.0004(11) -0.0024(11)
C5 0.0588(15) 0.0419(14) 0.0404(12) 0.0064(10) 0.0104(11) -0.0023(11)
C6 0.0540(14) 0.0401(14) 0.0349(12) -0.0037(10) 0.0078(10) -0.0020(11)
C7 0.0416(12) 0.0374(14) 0.0368(12) -0.0011(10) 0.0032(9) -0.0077(10)
C8 0.0762(19) 0.0511(17) 0.0627(17) -0.0128(13) 0.0122(14) 0.0091(14)
C9 0.0596(15) 0.0393(15) 0.0522(15) 0.0092(12) -0.0040(12) -0.0070(12)
C10 0.0618(15) 0.0469(16) 0.0373(12) 0.0075(11) -0.0033(11) -0.0148(12)
C11 0.0457(13) 0.0696(18) 0.0360(12) -0.0082(11) -0.0047(10) -0.0071(12)
C12 0.0460(14) 0.0763(19) 0.0514(15) -0.0165(13) 0.0017(11) -0.0209(13)
C13 0.0466(15) 0.087(2) 0.085(2) -0.0183(17) 0.0114(14) -0.0027(15)
C14 0.0686(18) 0.081(2) 0.0636(17) -0.0021(15) 0.0174(14) -0.0342(16)
C15 0.0590(17) 0.085(2) 0.0524(16) 0.0030(15) -0.0054(13) -0.0242(16)
C16 0.103(3) 0.228(5) 0.103(3) 0.000(3) -0.026(2) -0.098(3)
C17 0.0711(18) 0.0572(18) 0.0449(15) -0.0124(12) 0.0095(13) -0.0141(14)
C18 0.133(3) 0.112(3) 0.0410(16) -0.0167(17) 0.0184(17) -0.020(2)
C19 0.0432(13) 0.0365(14) 0.0493(13) 0.0006(10) -0.0050(10) -0.0068(10)
C20 0.0483(13) 0.0452(15) 0.0471(13) 0.0023(11) -0.0035(11) -0.0034(11)
C21 0.0651(17) 0.0520(17) 0.0527(15) -0.0006(12) 0.0074(13) -0.0014(13)
C22 0.0597(18) 0.066(2) 0.078(2) -0.0079(16) 0.0120(15) 0.0029(15)
C23 0.0482(16) 0.084(2) 0.089(2) -0.0001(18) -0.0054(16) 0.0132(15)
C24 0.0566(16) 0.0711(19) 0.0569(16) 0.0052(14) -0.0090(13) 0.0016(14)
C25 0.0478(13) 0.0484(16) 0.0425(13) 0.0031(11) -0.0107(11) -0.0151(12)
C26 0.086(2) 0.0543(19) 0.0573(16) 0.0066(14) 0.0029(15) -0.0103(15)
C27 0.108(3) 0.0547(19) 0.086(2) 0.0217(17) 0.003(2) -0.0086(18)
C28 0.080(2) 0.081(2) 0.072(2) 0.0343(18) -0.0070(17) -0.0245(19)
C29 0.0647(18) 0.089(2) 0.0648(18) 0.0210(17) 0.0063(15) -0.0201(18)
C30 0.0542(15) 0.0630(19) 0.0598(16) 0.0118(14) 0.0019(13) -0.0121(13)
C31 0.0622(15) 0.0470(15) 0.0354(12) 0.0053(11) -0.0004(11) -0.0202(13)
C32 0.0735(18) 0.0575(18) 0.0565(16) 0.0026(13) -0.0181(14) -0.0222(14)
C33 0.116(3) 0.076(2) 0.0607(19) 0.0022(17) -0.0325(19) -0.043(2)
C34 0.156(4) 0.066(2) 0.0368(15) -0.0088(14) 0.0043(19) -0.048(2)
C35 0.114(3) 0.066(2) 0.0580(18) -0.0088(15) 0.0358(18) -0.0246(19)
C36 0.0745(19) 0.0552(18) 0.0578(16) -0.0090(14) 0.0156(14) -0.0217(15)
C37 0.0411(12) 0.0395(14) 0.0376(12) -0.0018(10) 0.0032(9) -0.0044(10)
C38 0.0473(13) 0.0415(14) 0.0390(12) -0.0032(10) -0.0002(10) -0.0077(11)
C39 0.0474(14) 0.0546(17) 0.0406(13) -0.0092(11) -0.0009(11) -0.0125(12)
C40 0.0459(14) 0.0688(19) 0.0417(13) -0.0021(13) -0.0051(11) 0.0015(13)
C41 0.0595(16) 0.0515(17) 0.0603(16) 0.0089(13) -0.0066(13) 0.0055(13)
C42 0.0490(14) 0.0467(16) 0.0605(15) 0.0025(12) -0.0048(12) -0.0075(12)
C43 0.0326(11) 0.0393(14) 0.0366(11) 0.0003(10) -0.0024(9) -0.0063(10)
C44 0.0588(15) 0.0448(15) 0.0409(13) 0.0007(11) 0.0029(11) -0.0059(12)
C45 0.0741(18) 0.0443(16) 0.0601(17) 0.0108(13) -0.0015(14) -0.0044(13)
C46 0.0674(17) 0.066(2) 0.0507(16) 0.0234(14) -0.0029(13) -0.0072(15)
C47 0.0679(17) 0.073(2) 0.0357(13) 0.0058(13) 0.0018(12) -0.0042(15)
C48 0.0497(14) 0.0524(16) 0.0386(12) 0.0014(11) 0.0030(10) -0.0002(11)
C49 0.0358(11) 0.0336(12) 0.0338(11) 0.0005(9) -0.0018(9) -0.0070(9)
C50 0.0385(12) 0.0481(14) 0.0405(12) 0.0085(11) -0.0031(9) -0.0005(11)
C51 0.0525(15) 0.0672(18) 0.0339(12) 0.0126(11) 0.0000(11) -0.0021(13)
C52 0.0539(15) 0.0642(18) 0.0422(13) 0.0021(12) 0.0135(11) 0.0024(13)
C53 0.0422(13) 0.0533(16) 0.0535(14) 0.0073(12) 0.0031(11) 0.0100(11)
C54 0.0428(13) 0.0478(15) 0.0359(12) 0.0055(10) -0.0015(10) 0.0006(11)
C55 0.0490(13) 0.0374(13) 0.0405(12) 0.0047(10) 0.0023(10) -0.0016(11)
C56 0.0623(17) 0.0518(18) 0.081(2) -0.0111(15) 0.0189(15) -0.0091(14)
C57 0.104(3) 0.051(2) 0.101(2) -0.0233(18) 0.029(2) -0.0038(19)
C58 0.121(3) 0.0471(19) 0.087(2) -0.0218(16) 0.005(2) -0.020(2)
C59 0.078(2) 0.064(2) 0.099(2) -0.0121(18) -0.0177(19) -0.0203(17)
C60 0.0543(15) 0.0456(16) 0.0674(17) -0.0053(13) -0.0081(13) -0.0026(12)
C61 0.0366(12) 0.0591(16) 0.0330(11) 0.0044(11) 0.0049(9) -0.0008(11)
C62 0.0469(14) 0.077(2) 0.0405(13) 0.0027(13) -0.0039(11) -0.0093(13)
C63 0.0541(17) 0.124(3) 0.0517(16) -0.0037(18) -0.0052(14) -0.0281(18)
C64 0.0425(16) 0.171(4) 0.0550(18) 0.020(2) -0.0076(14) -0.002(2)
C65 0.0518(18) 0.127(3) 0.068(2) 0.035(2) 0.0001(15) 0.0238(19)
C66 0.0459(14) 0.077(2) 0.0616(16) 0.0178(14) 0.0013(12) 0.0093(13)
C67 0.082(2) 0.071(2) 0.133(3) 0.025(2) -0.002(2) -0.0100(19)
C68 0.099(3) 0.0448(19) 0.090(2) 0.0059(17) -0.008(2) -0.0156(18)

loop_
_atom_type_symbol
_atom_type_description
_atom_type_scat_dispersion_real
_atom_type_scat_dispersion_imag
_atom_type_scat_source
C C 0.0033 0.0016 'International Tables Vol C Tables 4.2.6.8 and 6.1.1.4'
H H 0.0000 0.0000 'International Tables Vol C Tables 4.2.6.8 and 6.1.1.4'
N N 0.0061 0.0033 'International Tables Vol C Tables 4.2.6.8 and 6.1.1.4'
Ni Ni 0.3393 1.1124 'International Tables Vol C Tables 4.2.6.8 and 6.1.1.4'
B B 0.0013 0.0007 'International Tables Vol C Tables 4.2.6.8 and 6.1.1.4'

loop_
_geom_angle_atom_site_label_1
_geom_angle_atom_site_label_2
_geom_angle_atom_site_label_3
_geom_angle
N4 Ni1 N8 99.09(8)
N4 Ni1 N1 157.51(7)
N8 Ni1 N1 101.30(8)
N4 Ni1 N3 81.67(7)
N8 Ni1 N3 176.12(7)
N1 Ni1 N3 78.64(7)
N4 Ni1 N6 91.77(7)
N8 Ni1 N6 91.23(8)
N1 Ni1 N6 97.17(8)
N3 Ni1 N6 84.94(7)
N4 Ni1 N7 88.43(8)
N8 Ni1 N7 87.49(8)
N1 Ni1 N7 83.09(8)
N3 Ni1 N7 96.34(7)
N6 Ni1 N7 178.72(7)
C4 N1 C1 105.2(2)
C4 N1 Ni1 111.43(15)
C1 N1 Ni1 141.49(17)
C4 N2 C2 106.8(2)
C4 N2 C3 126.9(2)
C2 N2 C3 126.3(2)
C5 N3 C6 112.01(16)
C5 N3 C11 109.91(18)
C6 N3 C11 111.85(18)
C5 N3 Ni1 108.11(12)
C6 N3 Ni1 110.22(12)
C11 N3 Ni1 104.41(12)
C7 N4 C10 105.30(19)
C7 N4 Ni1 112.58(15)
C10 N4 Ni1 142.09(15)
C7 N5 C9 106.92(19)
C7 N5 C8 126.3(2)
C9 N5 C8 126.8(2)
C13 N6 C14 108.0(2)
C13 N6 C12 110.9(2)
C14 N6 C12 107.6(2)
C13 N6 Ni1 112.06(16)
C14 N6 Ni1 113.85(16)
C12 N6 Ni1 104.40(13)
C15 N7 Ni1 166.7(2)
C17 N8 Ni1 175.5(2)
C37 B1 C25 108.01(18)
C37 B1 C19 109.48(18)
C25 B1 C19 110.6(2)
C37 B1 C31 110.5(2)
C25 B1 C31 106.98(18)
C19 B1 C31 111.21(18)
C61 B2 C55 112.32(19)
C61 B2 C49 107.51(17)
C55 B2 C49 108.96(17)
C61 B2 C43 109.86(17)
C55 B2 C43 106.90(17)
C49 B2 C43 111.33(18)
C2 C1 N1 110.0(2)
C2 C1 H1 125.0
N1 C1 H1 125.0
C1 C2 N2 106.6(2)
C1 C2 H2 126.7
N2 C2 H2 126.7
N2 C3 H3A 109.5
N2 C3 H3B 109.5
H3A C3 H3B 109.5
N2 C3 H3C 109.5
H3A C3 H3C 109.5
H3B C3 H3C 109.5
N1 C4 N2 111.5(2)
N1 C4 C5 121.6(2)
N2 C4 C5 126.8(2)
N3 C5 C4 107.27(18)
N3 C5 H5A 110.3
C4 C5 H5A 110.3
N3 C5 H5B 110.3
C4 C5 H5B 110.3
H5A C5 H5B 108.5
N3 C6 C7 109.11(17)
N3 C6 H6A 109.9
C7 C6 H6A 109.9
N3 C6 H6B 109.9
C7 C6 H6B 109.9
H6A C6 H6B 108.3
N4 C7 N5 111.05(19)
N4 C7 C6 123.0(2)
N5 C7 C6 125.89(19)
N5 C8 H8A 109.5
N5 C8 H8B 109.5
H8A C8 H8B 109.5
N5 C8 H8C 109.5
H8A C8 H8C 109.5
H8B C8 H8C 109.5
C10 C9 N5 106.8(2)
C10 C9 H9 126.6
N5 C9 H9 126.6
C9 C10 N4 109.9(2)
C9 C10 H10 125.0
N4 C10 H10 125.0
N3 C11 C12 111.84(19)
N3 C11 H11A 109.2
C12 C11 H11A 109.2
N3 C11 H11B 109.2
C12 C11 H11B 109.2
H11A C11 H11B 107.9
N6 C12 C11 110.6(2)
N6 C12 H12A 109.5
C11 C12 H12A 109.5
N6 C12 H12B 109.5
C11 C12 H12B 109.5
H12A C12 H12B 108.1
N6 C13 H13A 109.5
N6 C13 H13B 109.5
H13A C13 H13B 109.5
N6 C13 H13C 109.5
H13A C13 H13C 109.5
H13B C13 H13C 109.5
N6 C14 H14A 109.5
N6 C14 H14B 109.5
H14A C14 H14B 109.5
N6 C14 H14C 109.5
H14A C14 H14C 109.5
H14B C14 H14C 109.5
N7 C15 C16 178.7(4)
C15 C16 H16A 109.5
C15 C16 H16B 109.5
H16A C16 H16B 109.5
C15 C16 H16C 109.5
H16A C16 H16C 109.5
H16B C16 H16C 109.5
N8 C17 C18 179.0(3)
C17 C18 H18A 109.5
C17 C18 H18B 109.5
H18A C18 H18B 109.5
C17 C18 H18C 109.5
H18A C18 H18C 109.5
H18B C18 H18C 109.5
C20 C19 C24 113.5(2)
C20 C19 B1 123.3(2)
C24 C19 B1 123.2(2)
C21 C20 C19 123.6(2)
C21 C20 H20 118.2
C19 C20 H20 118.2
C22 C21 C20 120.6(3)
C22 C21 H21 119.7
C20 C21 H21 119.7
C21 C22 C23 118.6(3)
C21 C22 H22 120.7
C23 C22 H22 120.7
C22 C23 C24 120.0(3)
C22 C23 H23 120.0
C24 C23 H23 120.0
C23 C24 C19 123.7(3)
C23 C24 H24 118.2
C19 C24 H24 118.2
C26 C25 C30 114.3(2)
C26 C25 B1 124.3(2)
C30 C25 B1 121.4(2)
C27 C26 C25 122.6(3)
C27 C26 H26 118.7
C25 C26 H26 118.7
C28 C27 C26 120.6(3)
C28 C27 H27 119.7
C26 C27 H27 119.7
C27 C28 C29 119.1(3)
C27 C28 H28 120.4
C29 C28 H28 120.4
C28 C29 C30 119.5(3)
C28 C29 H29 120.2
C30 C29 H29 120.2
C29 C30 C25 123.8(3)
C29 C30 H30 118.1
C25 C30 H30 118.1
C32 C31 C36 114.2(2)
C32 C31 B1 122.4(2)
C36 C31 B1 123.2(2)
C33 C32 C31 123.2(3)
C33 C32 H32 118.4
C31 C32 H32 118.4
C34 C33 C32 120.4(3)
C34 C33 H33 119.8
C32 C33 H33 119.8
C33 C34 C35 118.8(3)
C33 C34 H34 120.6
C35 C34 H34 120.6
C34 C35 C36 120.0(3)
C34 C35 H35 120.0
C36 C35 H35 120.0
C35 C36 C31 123.3(3)
C35 C36 H36 118.3
C31 C36 H36 118.3
C38 C37 C42 114.1(2)
C38 C37 B1 122.5(2)
C42 C37 B1 123.4(2)
C39 C38 C37 122.8(2)
C39 C38 H38 118.6
C37 C38 H38 118.6
C40 C39 C38 120.9(2)
C40 C39 H39 119.5
C38 C39 H39 119.5
C39 C40 C41 118.5(2)
C39 C40 H40 120.8
C41 C40 H40 120.8
C42 C41 C40 120.1(2)
C42 C41 H41 120.0
C40 C41 H41 120.0
C41 C42 C37 123.6(2)
C41 C42 H42 118.2
C37 C42 H42 118.2
C48 C43 C44 114.1(2)
C48 C43 B2 122.2(2)
C44 C43 B2 123.68(19)
C45 C44 C43 123.1(2)
C45 C44 H44 118.5
C43 C44 H44 118.5
C46 C45 C44 120.3(3)
C46 C45 H45 119.8
C44 C45 H45 119.8
C47 C46 C45 118.6(2)
C47 C46 H46 120.7
C45 C46 H46 120.7
C46 C47 C48 120.3(2)
C46 C47 H47 119.8
C48 C47 H47 119.8
C47 C48 C43 123.5(2)
C47 C48 H48 118.3
C43 C48 H48 118.3
C54 C49 C50 114.30(19)
C54 C49 B2 124.00(18)
C50 C49 B2 121.66(19)
C51 C50 C49 122.7(2)
C51 C50 H50 118.6
C49 C50 H50 118.6
C52 C51 C50 120.6(2)
C52 C51 H51 119.7
C50 C51 H51 119.7
C51 C52 C53 118.9(2)
C51 C52 H52 120.6
C53 C52 H52 120.6
C52 C53 C54 119.8(2)
C52 C53 H53 120.1
C54 C53 H53 120.1
C53 C54 C49 123.6(2)
C53 C54 H54 118.2
C49 C54 H54 118.2
C60 C55 C56 114.0(2)
C60 C55 B2 122.0(2)
C56 C55 B2 123.7(2)
C57 C56 C55 123.4(3)
C57 C56 H56 118.3
C55 C56 H56 118.3
C58 C57 C56 120.1(3)
C58 C57 H57 120.0
C56 C57 H57 120.0
C57 C58 C59 119.0(3)
C57 C58 H58 120.5
C59 C58 H58 120.5
C58 C59 C60 120.1(3)
C58 C59 H59 119.9
C60 C59 H59 119.9
C55 C60 C59 123.3(3)
C55 C60 H60 118.3
C59 C60 H60 118.3
C62 C61 C66 114.5(2)
C62 C61 B2 121.8(2)
C66 C61 B2 123.6(2)
C61 C62 C63 123.0(3)
C61 C62 H62 118.5
C63 C62 H62 118.5
C64 C63 C62 119.8(3)
C64 C63 H63 120.1
C62 C63 H63 120.1
C65 C64 C63 119.2(3)
C65 C64 H64 120.4
C63 C64 H64 120.4
C64 C65 C66 120.5(3)
C64 C65 H65 119.7
C66 C65 H65 119.7
C65 C66 C61 122.9(3)
C65 C66 H66 118.6
C61 C66 H66 118.6
C68 C67 H67A 109.5
C68 C67 H67B 109.5
H67A C67 H67B 109.5
C68 C67 H67C 109.5
H67A C67 H67C 109.5
H67B C67 H67C 109.5
N9 C68 C67 178.6(4)

loop_
_geom_bond_atom_site_label_1
_geom_bond_atom_site_label_2
_geom_bond_distance
Ni1 N4 2.0376(19)
Ni1 N8 2.0735(19)
Ni1 N1 2.079(2)
Ni1 N3 2.1330(16)
Ni1 N6 2.1481(18)
Ni1 N7 2.162(2)
N1 C4 1.320(3)
N1 C1 1.372(3)
N2 C4 1.338(3)
N2 C2 1.372(3)
N2 C3 1.465(3)
N3 C5 1.477(3)
N3 C6 1.479(3)
N3 C11 1.482(3)
N4 C7 1.326(3)
N4 C10 1.381(3)
N5 C7 1.344(3)
N5 C9 1.375(3)
N5 C8 1.455(3)
N6 C13 1.479(3)
N6 C14 1.481(3)
N6 C12 1.486(3)
N7 C15 1.114(3)
N8 C17 1.117(3)
N9 C68 1.109(4)
B1 C37 1.643(3)
B1 C25 1.648(3)
B1 C19 1.650(4)
B1 C31 1.660(4)
B2 C61 1.647(3)
B2 C55 1.648(3)
B2 C49 1.653(3)
B2 C43 1.654(3)
C1 C2 1.335(4)
C1 H1 0.9300
C2 H2 0.9300
C3 H3A 0.9600
C3 H3B 0.9600
C3 H3C 0.9600
C4 C5 1.493(3)
C5 H5A 0.9700
C5 H5B 0.9700
C6 C7 1.481(3)
C6 H6A 0.9700
C6 H6B 0.9700
C8 H8A 0.9600
C8 H8B 0.9600
C8 H8C 0.9600
C9 C10 1.333(3)
C9 H9 0.9300
C10 H10 0.9300
C11 C12 1.495(3)
C11 H11A 0.9700
C11 H11B 0.9700
C12 H12A 0.9700
C12 H12B 0.9700
C13 H13A 0.9600
C13 H13B 0.9600
C13 H13C 0.9600
C14 H14A 0.9600
C14 H14B 0.9600
C14 H14C 0.9600
C15 C16 1.458(4)
C16 H16A 0.9600
C16 H16B 0.9600
C16 H16C 0.9600
C17 C18 1.453(4)
C18 H18A 0.9600
C18 H18B 0.9600
C18 H18C 0.9600
C19 C20 1.393(3)
C19 C24 1.403(3)
C20 C21 1.386(3)
C20 H20 0.9300
C21 C22 1.363(4)
C21 H21 0.9300
C22 C23 1.376(4)
C22 H22 0.9300
C23 C24 1.384(4)
C23 H23 0.9300
C24 H24 0.9300
C25 C26 1.389(4)
C25 C30 1.391(3)
C26 C27 1.388(4)
C26 H26 0.9300
C27 C28 1.361(4)
C27 H27 0.9300
C28 C29 1.366(4)
C28 H28 0.9300
C29 C30 1.383(4)
C29 H29 0.9300
C30 H30 0.9300
C31 C32 1.395(3)
C31 C36 1.398(4)
C32 C33 1.378(4)
C32 H32 0.9300
C33 C34 1.367(5)
C33 H33 0.9300
C34 C35 1.376(5)
C34 H34 0.9300
C35 C36 1.376(4)
C35 H35 0.9300
C36 H36 0.9300
C37 C38 1.395(3)
C37 C42 1.403(3)
C38 C39 1.386(3)
C38 H38 0.9300
C39 C40 1.366(3)
C39 H39 0.9300
C40 C41 1.379(4)
C40 H40 0.9300
C41 C42 1.377(3)
C41 H41 0.9300
C42 H42 0.9300
C43 C48 1.390(3)
C43 C44 1.395(3)
C44 C45 1.383(3)
C44 H44 0.9300
C45 C46 1.374(4)
C45 H45 0.9300
C46 C47 1.363(4)
C46 H46 0.9300
C47 C48 1.384(3)
C47 H47 0.9300
C48 H48 0.9300
C49 C54 1.391(3)
C49 C50 1.400(3)
C50 C51 1.383(3)
C50 H50 0.9300
C51 C52 1.369(3)
C51 H51 0.9300
C52 C53 1.371(3)
C52 H52 0.9300
C53 C54 1.386(3)
C53 H53 0.9300
C54 H54 0.9300
C55 C60 1.381(3)
C55 C56 1.392(3)
C56 C57 1.385(4)
C56 H56 0.9300
C57 C58 1.354(4)
C57 H57 0.9300
C58 C59 1.368(4)
C58 H58 0.9300
C59 C60 1.386(4)
C59 H59 0.9300
C60 H60 0.9300
C61 C62 1.392(3)
C61 C66 1.396(3)
C62 C63 1.396(4)
C62 H62 0.9300
C63 C64 1.368(5)
C63 H63 0.9300
C64 C65 1.362(5)
C64 H64 0.9300
C65 C66 1.385(4)
C65 H65 0.9300
C66 H66 0.9300
C67 C68 1.425(5)
C67 H67A 0.9600
C67 H67B 0.9600
C67 H67C 0.9600
